data_7207582
loop_
_publ_author_name
'Wen, Yuehong'
'Sheng, Tianlu'
'Zhu, Qilong'
'Hu, Shengmin'
'Tan, Chunhong'
'Fu, Ruibiao'
'Wu, Xintao'

_publ_section_title
;
 Self assembly of a tren-derivative hydrogenated Schiff base with
 transition metal ions: syntheses, crystal structures and photoluminescent
 properties
;
_journal_issue 8
_journal_name_full CrystEngComm
_journal_page_first 2879
_journal_paper_doi 10.1039/c2ce06481b
_journal_volume 14
_journal_year 2012
_chemical_formula_sum 'C48 H82 N20 O26 Zn3'
_chemical_formula_weight 1551.45
_chemical_name_systematic
;
?
;
_space_group_IT_number 14
_symmetry_cell_setting monoclinic
_symmetry_space_group_name_Hall '-P 2ybc'
_symmetry_space_group_name_H-M 'P 1 21/c 1'
_atom_sites_solution_hydrogens geom
_atom_sites_solution_primary direct
_atom_sites_solution_secondary difmap
_audit_creation_method SHELXL-97
_cell_angle_alpha 90.00
_cell_angle_beta 100.861(9)
_cell_angle_gamma 90.00
_cell_formula_units_Z 2
_cell_length_a 8.7652(12)
_cell_length_b 26.451(2)
_cell_length_c 14.9620(18)
_cell_measurement_reflns_used 9010
_cell_measurement_temperature 293(2)
_cell_measurement_theta_max 27.4972
_cell_measurement_theta_min 3.0805
_cell_volume 3406.8(7)
_computing_cell_refinement 'CrystalClear (Rigaku Inc., 2008)'
_computing_data_collection 'CrystalClear (Rigaku Inc., 2008)'
_computing_data_reduction 'CrystalClear (Rigaku Inc., 2008)'
_computing_molecular_graphics 'Bruker SHELXTL'
_computing_publication_material 'Bruker SHELXTL'
_computing_structure_refinement 'SHELXL-97 (Sheldrick, 1997)'
_computing_structure_solution 'SHELXS-97 (Sheldrick, 1990)'
_diffrn_ambient_temperature 293(2)
_diffrn_measured_fraction_theta_full 0.983
_diffrn_measured_fraction_theta_max 0.983
_diffrn_measurement_device_type 'Mercury70 (2x2 bin mode)'
_diffrn_measurement_method CCD_Profile_fitting
_diffrn_radiation_monochromator graphite
_diffrn_radiation_source 'fine-focus sealed tube'
_diffrn_radiation_type MoK\a
_diffrn_radiation_wavelength 0.71073
_diffrn_reflns_av_R_equivalents 0.0230
_diffrn_reflns_av_sigmaI/netI 0.0251
_diffrn_reflns_limit_h_max 11
_diffrn_reflns_limit_h_min -9
_diffrn_reflns_limit_k_max 34
_diffrn_reflns_limit_k_min -34
_diffrn_reflns_limit_l_max 18
_diffrn_reflns_limit_l_min -19
_diffrn_reflns_number 23282
_diffrn_reflns_theta_full 27.46
_diffrn_reflns_theta_max 27.46
_diffrn_reflns_theta_min 3.08
_exptl_absorpt_coefficient_mu 1.140
_exptl_absorpt_correction_T_max 1.0000
_exptl_absorpt_correction_T_min 0.7222
_exptl_absorpt_correction_type multi-scan
_exptl_crystal_colour White
_exptl_crystal_density_diffrn 1.512
_exptl_crystal_density_method 'not measured'
_exptl_crystal_description Prism
_exptl_crystal_F_000 1616
_exptl_crystal_size_max 0.2000
_exptl_crystal_size_mid 0.2000
_exptl_crystal_size_min 0.2000
_refine_diff_density_max 1.753
_refine_diff_density_min -0.764
_refine_diff_density_rms 0.111
_refine_ls_extinction_method none
_refine_ls_goodness_of_fit_ref 1.004
_refine_ls_hydrogen_treatment constr
_refine_ls_matrix_type full
_refine_ls_number_parameters 419
_refine_ls_number_reflns 7680
_refine_ls_number_restraints 7
_refine_ls_restrained_S_all 1.011
_refine_ls_R_factor_all 0.0745
_refine_ls_R_factor_gt 0.0665
_refine_ls_shift/su_max 0.001
_refine_ls_shift/su_mean 0.000
_refine_ls_structure_factor_coef Fsqd
_refine_ls_weighting_details 'calc w=1/[\s^2^(Fo^2^)+(0.1588P)^2^+3.8923P] where P=(Fo^2^+2Fc^2^)/3'
_refine_ls_weighting_scheme calc
_refine_ls_wR_factor_gt 0.2114
_refine_ls_wR_factor_ref 0.2252
_reflns_number_gt 6575
_reflns_number_total 7680
_reflns_threshold_expression >2sigma(I)
_cod_data_source_file c2ce06481b.txt
_cod_data_source_block a
_cod_depositor_comments
;
The following automatic conversions were performed:

'_symmetry_cell_setting' value 'Monoclinic' changed to 'monoclinic'
according to /home/saulius/struct/CIF-dictionaries/cif_core.dic
dictionary named 'cif_core.dic' version 2.4.1 from
2010-06-29.

'_exptl_absorpt_correction_type' value 'Multi-scan'
changed to 'multi-scan' according to
/home/saulius/struct/CIF-dictionaries/cif_core.dic dictionary named
'cif_core.dic' version 2.4.1 from 2010-06-29.

Automatic conversion script
Id: cif_fix_values 1715 2011-07-08 13:25:40Z adriana 
;
_cod_original_sg_symbol_H-M P2(1)/c
_cod_database_code 7207582

loop_
_symmetry_equiv_pos_as_xyz
'x, y, z'
'-x, y+1/2, -z+1/2'
'-x, -y, -z'
'x, -y-1/2, z-1/2'

loop_
_atom_site_label
_atom_site_type_symbol
_atom_site_fract_x
_atom_site_fract_y
_atom_site_fract_z
_atom_site_U_iso_or_equiv
_atom_site_adp_type
_atom_site_occupancy
_atom_site_symmetry_multiplicity
_atom_site_calc_flag
_atom_site_refinement_flags
Zn1 Zn 0.49736(4) 0.331110(15) 0.59063(3) 0.03474(17) Uani 1 1 d .
Zn2 Zn 0.0000 0.5000 1.0000 0.03894(19) Uani 1 2 d S
C1 C 0.1964(6) 0.3802(2) 0.5189(4) 0.0711(15) Uani 1 1 d .
H1A H 0.2365 0.4117 0.4992 0.085 Uiso 1 1 calc R
H1B H 0.0873 0.3779 0.4911 0.085 Uiso 1 1 calc R
C2 C 0.2125(6) 0.3805(2) 0.6188(4) 0.0659(13) Uani 1 1 d .
H2A H 0.1593 0.3513 0.6375 0.079 Uiso 1 1 calc R
H2B H 0.1633 0.4106 0.6372 0.079 Uiso 1 1 calc R
C3 C 0.3926(7) 0.3668(2) 0.7619(3) 0.0722(16) Uani 1 1 d .
H3A H 0.5006 0.3705 0.7912 0.087 Uiso 1 1 calc R
H3B H 0.3643 0.3317 0.7670 0.087 Uiso 1 1 calc R
C4 C 0.2932(6) 0.39915(19) 0.8132(3) 0.0595(12) Uani 1 1 d .
C5 C 0.1708(8) 0.37840(17) 0.8450(4) 0.0713(15) Uani 1 1 d .
H5A H 0.1465 0.3444 0.8347 0.086 Uiso 1 1 calc R
C6 C 0.0822(7) 0.40817(17) 0.8930(3) 0.0624(12) Uani 1 1 d .
H6A H -0.0029 0.3938 0.9124 0.075 Uiso 1 1 calc R
C7 C 0.3257(5) 0.44965(19) 0.8294(3) 0.0539(10) Uani 1 1 d .
H7A H 0.4062 0.4651 0.8070 0.065 Uiso 1 1 calc R
C8 C 0.2361(5) 0.47714(15) 0.8797(3) 0.0459(8) Uani 1 1 d .
H8A H 0.2600 0.5110 0.8915 0.055 Uiso 1 1 calc R
C9 C 0.3276(5) 0.3486(2) 0.3995(3) 0.0621(12) Uani 1 1 d .
H9A H 0.2458 0.3679 0.3618 0.074 Uiso 1 1 calc R
H9B H 0.3403 0.3173 0.3680 0.074 Uiso 1 1 calc R
C10 C 0.4755(5) 0.3779(2) 0.4126(3) 0.0569(11) Uani 1 1 d .
H10A H 0.5092 0.3814 0.3547 0.068 Uiso 1 1 calc R
H10B H 0.4583 0.4115 0.4347 0.068 Uiso 1 1 calc R
C11 C 0.7440(5) 0.3799(2) 0.4973(3) 0.0622(13) Uani 1 1 d .
H11A H 0.8215 0.3588 0.5346 0.075 Uiso 1 1 calc R
H11B H 0.7307 0.4100 0.5321 0.075 Uiso 1 1 calc R
C12 C 0.8042(5) 0.3956(2) 0.4113(3) 0.0530(10) Uani 1 1 d .
C13 C 0.8457(7) 0.4450(2) 0.4001(3) 0.0652(12) Uani 1 1 d .
H13A H 0.8346 0.4694 0.4432 0.078 Uiso 1 1 calc R
C14 C 0.9046(8) 0.4576(2) 0.3229(4) 0.0745(15) Uani 1 1 d .
H14A H 0.9333 0.4910 0.3165 0.089 Uiso 1 1 calc R
C15 C 0.8231(6) 0.3611(2) 0.3447(3) 0.0644(12) Uani 1 1 d .
H15A H 0.7979 0.3272 0.3501 0.077 Uiso 1 1 calc R
C16 C 0.8804(6) 0.3781(2) 0.2699(3) 0.0610(11) Uani 1 1 d .
H16A H 0.8899 0.3548 0.2247 0.073 Uiso 1 1 calc R
C17 C 0.2021(5) 0.2880(2) 0.4872(3) 0.0617(12) Uani 1 1 d .
H17A H 0.1379 0.2823 0.4277 0.074 Uiso 1 1 calc R
H17B H 0.1350 0.2883 0.5318 0.074 Uiso 1 1 calc R
C18 C 0.3190(5) 0.24579(18) 0.5086(3) 0.0544(10) Uani 1 1 d .
H18A H 0.2651 0.2141 0.5127 0.065 Uiso 1 1 calc R
H18B H 0.3775 0.2428 0.4600 0.065 Uiso 1 1 calc R
C19 C 0.5567(5) 0.21934(16) 0.6163(3) 0.0506(9) Uani 1 1 d .
H19A H 0.6134 0.2262 0.6772 0.061 Uiso 1 1 calc R
H19B H 0.6271 0.2249 0.5743 0.061 Uiso 1 1 calc R
C21 C 0.5070(5) 0.16474(15) 0.6107(3) 0.0460(9) Uani 1 1 d .
C22 C 0.5597(5) 0.13149(17) 0.5513(3) 0.0528(9) Uani 1 1 d .
H22A H 0.6277 0.1425 0.5146 0.063 Uiso 1 1 calc R
C23 C 0.5099(6) 0.08187(18) 0.5474(3) 0.0584(11) Uani 1 1 d .
H23A H 0.5451 0.0602 0.5068 0.070 Uiso 1 1 calc R
C24 C 0.4079(6) 0.14605(18) 0.6637(3) 0.0558(10) Uani 1 1 d .
H24A H 0.3693 0.1672 0.7039 0.067 Uiso 1 1 calc R
C25 C 0.3659(6) 0.09568(18) 0.6569(4) 0.0615(11) Uani 1 1 d .
H25A H 0.3008 0.0833 0.6942 0.074 Uiso 1 1 calc R
N1 N 0.2818(4) 0.33706(15) 0.4880(2) 0.0475(8) Uani 1 1 d .
N2 N 0.4257(4) 0.25551(13) 0.5947(2) 0.0467(7) Uani 1 1 d .
H2C H 0.3696 0.2530 0.6399 0.056 Uiso 1 1 calc R
N3 N 0.3782(4) 0.37940(15) 0.6653(2) 0.0513(8) Uani 1 1 d .
H3C H 0.4172 0.4111 0.6619 0.062 Uiso 1 1 calc R
N4 N 0.5968(4) 0.35237(16) 0.4780(2) 0.0495(8) Uani 1 1 d .
H4A H 0.6172 0.3230 0.4508 0.059 Uiso 1 1 calc R
N5 N 0.1165(4) 0.45702(12) 0.9122(2) 0.0423(7) Uani 1 1 d .
N6 N 0.9227(6) 0.42565(18) 0.2586(3) 0.0668(11) Uani 1 1 d .
N7 N 0.4158(5) 0.06370(14) 0.5979(3) 0.0603(10) Uani 1 1 d .
N8 N 0.6944(6) 0.27249(19) 0.8864(3) 0.0681(11) Uani 1 1 d .
N9 N 1.0363(5) 0.25669(15) 0.7152(3) 0.0544(8) Uani 1 1 d .
N10 N 0.6452(14) 0.4822(5) 0.6720(8) 0.235(6) Uiso 1 1 d D
O1 O 0.7044(3) 0.32825(11) 0.6833(2) 0.0482(7) Uani 1 1 d .
O2 O 0.0098(4) 0.56506(11) 0.9153(2) 0.0537(8) Uani 1 1 d .
O3 O 0.2212(4) 0.52047(11) 1.0797(2) 0.0507(7) Uani 1 1 d .
O4 O 0.9795(8) 0.2545(3) 0.7831(5) 0.143(3) Uani 1 1 d .
O5 O 0.9631(6) 0.2802(3) 0.6520(4) 0.140(3) Uani 1 1 d .
O6 O 1.1659(6) 0.2400(2) 0.7133(4) 0.120(2) Uani 1 1 d .
O7 O 0.5850(6) 0.25116(19) 0.8363(4) 0.0896(13) Uani 1 1 d .
O8 O 0.7642(7) 0.2504(2) 0.9557(3) 0.0971(15) Uani 1 1 d .
O9 O 0.7355(5) 0.31656(16) 0.8688(3) 0.0741(10) Uani 1 1 d .
O11 O 0.0168(6) 0.66854(14) 0.9528(4) 0.0882(14) Uani 1 1 d .
O21 O 0.6590(12) 0.4547(4) 0.7379(7) 0.206(4) Uiso 1 1 d D
O22 O 0.5229(14) 0.4753(7) 0.6076(8) 0.291(7) Uiso 1 1 d D
O23 O 0.7549(15) 0.5034(5) 0.6491(9) 0.272(7) Uiso 1 1 d D

loop_
_atom_site_aniso_label
_atom_site_aniso_U_11
_atom_site_aniso_U_22
_atom_site_aniso_U_33
_atom_site_aniso_U_23
_atom_site_aniso_U_13
_atom_site_aniso_U_12
Zn1 0.0328(2) 0.0451(3) 0.0284(3) -0.00057(14) 0.01125(17) 0.00475(14)
Zn2 0.0531(4) 0.0347(3) 0.0350(3) -0.0037(2) 0.0237(3) 0.0031(2)
C1 0.045(2) 0.105(4) 0.062(3) 0.004(3) 0.006(2) 0.033(2)
C2 0.051(2) 0.091(4) 0.059(3) -0.004(2) 0.018(2) 0.027(2)
C3 0.094(4) 0.083(3) 0.044(2) -0.003(2) 0.024(2) 0.046(3)
C4 0.078(3) 0.067(3) 0.036(2) -0.0089(18) 0.017(2) 0.030(2)
C5 0.121(5) 0.040(2) 0.065(3) -0.0088(19) 0.049(3) 0.008(2)
C6 0.091(4) 0.046(2) 0.062(3) -0.0094(19) 0.044(3) -0.004(2)
C7 0.049(2) 0.072(3) 0.046(2) -0.0082(19) 0.0216(18) 0.0102(19)
C8 0.050(2) 0.049(2) 0.043(2) -0.0094(16) 0.0200(16) 0.0009(16)
C9 0.044(2) 0.109(4) 0.033(2) 0.011(2) 0.0061(16) 0.002(2)
C10 0.049(2) 0.085(3) 0.038(2) 0.0173(19) 0.0113(17) 0.006(2)
C11 0.050(2) 0.103(4) 0.035(2) 0.008(2) 0.0132(17) -0.017(2)
C12 0.041(2) 0.082(3) 0.037(2) 0.0111(19) 0.0124(16) 0.0007(18)
C13 0.081(3) 0.070(3) 0.050(3) 0.009(2) 0.027(2) 0.011(2)
C14 0.107(4) 0.063(3) 0.062(3) 0.018(2) 0.037(3) 0.004(3)
C15 0.065(3) 0.083(3) 0.050(3) 0.007(2) 0.023(2) -0.020(2)
C16 0.069(3) 0.073(3) 0.047(2) 0.002(2) 0.027(2) -0.011(2)
C17 0.039(2) 0.093(4) 0.053(2) -0.001(2) 0.0074(18) -0.008(2)
C18 0.048(2) 0.069(3) 0.047(2) -0.0090(19) 0.0100(18) -0.0120(19)
C19 0.049(2) 0.048(2) 0.055(2) -0.0068(17) 0.0124(18) -0.0039(16)
C21 0.050(2) 0.046(2) 0.043(2) -0.0013(15) 0.0081(16) -0.0037(15)
C22 0.056(2) 0.053(2) 0.054(2) -0.0006(18) 0.0204(19) 0.0030(18)
C23 0.069(3) 0.054(2) 0.052(2) -0.0065(19) 0.011(2) 0.012(2)
C24 0.064(3) 0.059(2) 0.049(2) -0.0046(19) 0.023(2) -0.003(2)
C25 0.069(3) 0.058(3) 0.061(3) 0.005(2) 0.021(2) -0.012(2)
N1 0.0346(15) 0.077(2) 0.0322(16) 0.0030(14) 0.0085(12) 0.0067(14)
N2 0.0457(17) 0.0532(18) 0.0434(18) -0.0024(14) 0.0138(14) -0.0051(14)
N3 0.0524(19) 0.062(2) 0.0425(18) -0.0053(15) 0.0162(15) 0.0183(15)
N4 0.0403(16) 0.077(2) 0.0340(16) 0.0080(15) 0.0127(13) -0.0037(15)
N5 0.0544(18) 0.0414(15) 0.0366(15) -0.0030(12) 0.0230(13) 0.0056(13)
N6 0.083(3) 0.075(3) 0.050(2) 0.0182(19) 0.031(2) 0.003(2)
N7 0.071(2) 0.0475(19) 0.058(2) 0.0004(16) 0.0021(19) -0.0092(17)
N8 0.086(3) 0.077(3) 0.050(2) 0.006(2) 0.035(2) 0.013(2)
N9 0.054(2) 0.059(2) 0.054(2) -0.0003(16) 0.0204(17) 0.0014(16)
O1 0.0388(14) 0.0641(18) 0.0394(15) 0.0016(11) 0.0014(11) 0.0036(11)
O2 0.084(2) 0.0395(14) 0.0463(16) 0.0075(11) 0.0343(15) 0.0052(13)
O3 0.0577(17) 0.0460(15) 0.0494(16) -0.0070(12) 0.0127(13) -0.0013(12)
O4 0.139(5) 0.184(7) 0.126(5) 0.078(5) 0.080(4) 0.070(5)
O5 0.078(3) 0.269(8) 0.084(3) 0.064(4) 0.044(3) 0.067(4)
O6 0.086(3) 0.157(5) 0.134(5) 0.060(4) 0.062(3) 0.059(3)
O7 0.087(3) 0.094(3) 0.091(3) -0.005(2) 0.026(3) -0.011(2)
O8 0.135(4) 0.107(3) 0.056(2) 0.023(2) 0.035(2) 0.019(3)
O9 0.093(3) 0.078(2) 0.0510(19) 0.0010(18) 0.0128(18) -0.001(2)
O11 0.115(4) 0.051(2) 0.103(4) 0.0023(19) 0.031(3) -0.0016(19)

loop_
_atom_type_symbol
_atom_type_description
_atom_type_scat_dispersion_real
_atom_type_scat_dispersion_imag
_atom_type_scat_source
C C 0.0033 0.0016 'International Tables Vol C Tables 4.2.6.8 and 6.1.1.4'
H H 0.0000 0.0000 'International Tables Vol C Tables 4.2.6.8 and 6.1.1.4'
N N 0.0061 0.0033 'International Tables Vol C Tables 4.2.6.8 and 6.1.1.4'
O O 0.0106 0.0060 'International Tables Vol C Tables 4.2.6.8 and 6.1.1.4'
Zn Zn 0.2839 1.4301 'International Tables Vol C Tables 4.2.6.8 and 6.1.1.4'

loop_
_geom_angle_atom_site_label_1
_geom_angle_atom_site_label_2
_geom_angle_atom_site_label_3
_geom_angle
_geom_angle_site_symmetry_1
_geom_angle_site_symmetry_3
O1 Zn1 N3 97.31(13) . .
O1 Zn1 N2 100.10(13) . .
N3 Zn1 N2 112.45(15) . .
O1 Zn1 N4 95.88(13) . .
N3 Zn1 N4 125.70(16) . .
N2 Zn1 N4 116.55(15) . .
O1 Zn1 N1 177.12(13) . .
N3 Zn1 N1 83.12(14) . .
N2 Zn1 N1 82.32(14) . .
N4 Zn1 N1 81.60(13) . .
N5 Zn2 N5 180 3_567 .
N5 Zn2 O3 90.60(12) 3_567 .
N5 Zn2 O3 89.40(12) . .
N5 Zn2 O3 89.40(12) 3_567 3_567
N5 Zn2 O3 90.60(12) . 3_567
O3 Zn2 O3 180 . 3_567
N5 Zn2 O2 90.75(11) 3_567 .
N5 Zn2 O2 89.25(11) . .
O3 Zn2 O2 89.62(13) . .
O3 Zn2 O2 90.38(12) 3_567 .
N5 Zn2 O2 89.25(11) 3_567 3_567
N5 Zn2 O2 90.75(11) . 3_567
O3 Zn2 O2 90.38(12) . 3_567
O3 Zn2 O2 89.62(13) 3_567 3_567
O2 Zn2 O2 180 . 3_567
C2 C1 N1 111.2(4) . .
C2 C1 H1A 109.4 . .
N1 C1 H1A 109.4 . .
C2 C1 H1B 109.4 . .
N1 C1 H1B 109.4 . .
H1A C1 H1B 108.0 . .
C1 C2 N3 111.9(4) . .
C1 C2 H2A 109.2 . .
N3 C2 H2A 109.2 . .
C1 C2 H2B 109.2 . .
N3 C2 H2B 109.2 . .
H2A C2 H2B 107.9 . .
N3 C3 C4 114.7(4) . .
N3 C3 H3A 108.6 . .
C4 C3 H3A 108.6 . .
N3 C3 H3B 108.6 . .
C4 C3 H3B 108.6 . .
H3A C3 H3B 107.6 . .
C5 C4 C7 118.5(4) . .
C5 C4 C3 120.7(5) . .
C7 C4 C3 120.8(5) . .
C4 C5 C6 120.1(4) . .
C4 C5 H5A 120.0 . .
C6 C5 H5A 120.0 . .
N5 C6 C5 121.9(5) . .
N5 C6 H6A 119.1 . .
C5 C6 H6A 119.1 . .
C4 C7 C8 118.9(4) . .
C4 C7 H7A 120.6 . .
C8 C7 H7A 120.6 . .
N5 C8 C7 123.1(4) . .
N5 C8 H8A 118.4 . .
C7 C8 H8A 118.4 . .
N1 C9 C10 111.3(4) . .
N1 C9 H9A 109.4 . .
C10 C9 H9A 109.4 . .
N1 C9 H9B 109.4 . .
C10 C9 H9B 109.4 . .
H9A C9 H9B 108.0 . .
N4 C10 C9 110.6(4) . .
N4 C10 H10A 109.5 . .
C9 C10 H10A 109.5 . .
N4 C10 H10B 109.5 . .
C9 C10 H10B 109.5 . .
H10A C10 H10B 108.1 . .
N4 C11 C12 113.5(4) . .
N4 C11 H11A 108.9 . .
C12 C11 H11A 108.9 . .
N4 C11 H11B 108.9 . .
C12 C11 H11B 108.9 . .
H11A C11 H11B 107.7 . .
C13 C12 C15 117.9(4) . .
C13 C12 C11 119.9(5) . .
C15 C12 C11 122.2(5) . .
C12 C13 C14 118.5(5) . .
C12 C13 H13A 120.8 . .
C14 C13 H13A 120.8 . .
N6 C14 C13 124.7(5) . .
N6 C14 H14A 117.6 . .
C13 C14 H14A 117.6 . .
C12 C15 C16 118.7(5) . .
C12 C15 H15A 120.6 . .
C16 C15 H15A 120.6 . .
N6 C16 C15 124.0(5) . .
N6 C16 H16A 118.0 . .
C15 C16 H16A 118.0 . .
N1 C17 C18 110.4(3) . .
N1 C17 H17A 109.6 . .
C18 C17 H17A 109.6 . .
N1 C17 H17B 109.6 . .
C18 C17 H17B 109.6 . .
H17A C17 H17B 108.1 . .
N2 C18 C17 110.7(4) . .
N2 C18 H18A 109.5 . .
C17 C18 H18A 109.5 . .
N2 C18 H18B 109.5 . .
C17 C18 H18B 109.5 . .
H18A C18 H18B 108.1 . .
N2 C19 C21 113.7(3) . .
N2 C19 H19A 108.8 . .
C21 C19 H19A 108.8 . .
N2 C19 H19B 108.8 . .
C21 C19 H19B 108.8 . .
H19A C19 H19B 107.7 . .
C24 C21 C22 117.6(4) . .
C24 C21 C19 121.4(4) . .
C22 C21 C19 120.9(4) . .
C23 C22 C21 119.2(4) . .
C23 C22 H22A 120.4 . .
C21 C22 H22A 120.4 . .
N7 C23 C22 123.6(4) . .
N7 C23 H23A 118.2 . .
C22 C23 H23A 118.2 . .
C21 C24 C25 119.6(4) . .
C21 C24 H24A 120.2 . .
C25 C24 H24A 120.2 . .
N7 C25 C24 122.4(5) . .
N7 C25 H25A 118.8 . .
C24 C25 H25A 118.8 . .
C17 N1 C1 114.5(4) . .
C17 N1 C9 112.4(4) . .
C1 N1 C9 110.8(4) . .
C17 N1 Zn1 106.6(3) . .
C1 N1 Zn1 104.7(3) . .
C9 N1 Zn1 107.2(2) . .
C18 N2 C19 114.7(3) . .
C18 N2 Zn1 106.6(3) . .
C19 N2 Zn1 113.4(2) . .
C18 N2 H2C 107.2 . .
C19 N2 H2C 107.2 . .
Zn1 N2 H2C 107.2 . .
C3 N3 C2 111.2(4) . .
C3 N3 Zn1 115.3(3) . .
C2 N3 Zn1 107.6(3) . .
C3 N3 H3C 107.5 . .
C2 N3 H3C 107.5 . .
Zn1 N3 H3C 107.5 . .
C11 N4 C10 113.8(4) . .
C11 N4 Zn1 117.1(3) . .
C10 N4 Zn1 107.4(3) . .
C11 N4 H4A 105.9 . .
C10 N4 H4A 105.9 . .
Zn1 N4 H4A 105.9 . .
C8 N5 C6 117.5(3) . .
C8 N5 Zn2 120.4(3) . .
C6 N5 Zn2 121.9(3) . .
C14 N6 C16 116.2(4) . .
C23 N7 C25 117.6(4) . .
O7 N8 O8 119.6(6) . .
O7 N8 O9 121.0(5) . .
O8 N8 O9 119.4(6) . .
O5 N9 O4 116.0(5) . .
O5 N9 O6 121.6(5) . .
O4 N9 O6 122.1(5) . .
O21 N10 O23 122.8(10) . .
O21 N10 O22 117.2(10) . .
O23 N10 O22 115.9(9) . .

loop_
_geom_bond_atom_site_label_1
_geom_bond_atom_site_label_2
_geom_bond_distance
_geom_bond_site_symmetry_2
Zn1 O1 2.067(3) .
Zn1 N3 2.100(3) .
Zn1 N2 2.101(3) .
Zn1 N4 2.114(3) .
Zn1 N1 2.205(3) .
Zn2 N5 2.137(3) 3_567
Zn2 N5 2.137(3) .
Zn2 O3 2.146(3) .
Zn2 O3 2.146(3) 3_567
Zn2 O2 2.148(3) .
Zn2 O2 2.148(3) 3_567
C1 C2 1.475(7) .
C1 N1 1.486(6) .
C1 H1A 0.9700 .
C1 H1B 0.9700 .
C2 N3 1.488(6) .
C2 H2A 0.9700 .
C2 H2B 0.9700 .
C3 N3 1.465(6) .
C3 C4 1.526(6) .
C3 H3A 0.9700 .
C3 H3B 0.9700 .
C4 C5 1.369(8) .
C4 C7 1.378(7) .
C5 C6 1.396(6) .
C5 H5A 0.9300 .
C6 N5 1.345(5) .
C6 H6A 0.9300 .
C7 C8 1.392(5) .
C7 H7A 0.9300 .
C8 N5 1.345(5) .
C8 H8A 0.9300 .
C9 N1 1.487(5) .
C9 C10 1.491(7) .
C9 H9A 0.9700 .
C9 H9B 0.9700 .
C10 N4 1.467(5) .
C10 H10A 0.9700 .
C10 H10B 0.9700 .
C11 N4 1.462(5) .
C11 C12 1.536(6) .
C11 H11A 0.9700 .
C11 H11B 0.9700 .
C12 C13 1.375(7) .
C12 C15 1.383(7) .
C13 C14 1.392(7) .
C13 H13A 0.9300 .
C14 N6 1.312(8) .
C14 H14A 0.9300 .
C15 C16 1.386(6) .
C15 H15A 0.9300 .
C16 N6 1.331(7) .
C16 H16A 0.9300 .
C17 N1 1.474(6) .
C17 C18 1.508(7) .
C17 H17A 0.9700 .
C17 H17B 0.9700 .
C18 N2 1.465(5) .
C18 H18A 0.9700 .
C18 H18B 0.9700 .
C19 N2 1.483(6) .
C19 C21 1.506(6) .
C19 H19A 0.9700 .
C19 H19B 0.9700 .
C21 C24 1.373(6) .
C21 C22 1.390(6) .
C22 C23 1.381(7) .
C22 H22A 0.9300 .
C23 N7 1.310(7) .
C23 H23A 0.9300 .
C24 C25 1.381(7) .
C24 H24A 0.9300 .
C25 N7 1.353(7) .
C25 H25A 0.9300 .
N2 H2C 0.9100 .
N3 H3C 0.9100 .
N4 H4A 0.9100 .
N8 O7 1.236(7) .
N8 O8 1.245(6) .
N8 O9 1.262(6) .
N9 O5 1.210(6) .
N9 O4 1.214(7) .
N9 O6 1.224(6) .
N10 O21 1.212(8) .
N10 O23 1.217(8) .
N10 O22 1.312(8) .
